data_1576915
loop_
_publ_author_name
'Mahawar, Pritam'
'Wang, Ganping'
'Ward, Robert J.'
'Kelley, Steven P.'
'Maron, Laurent'
'Walensky, Justin R.'

_publ_section_title
;
 Unusual bonding situations in Th(iv) and U(iv)-Al(iii) pnictogen
 complexes.
;
_journal_issue 18
_journal_name_full 'Chemical science'
_journal_page_first 9158
_journal_page_last 9167
_journal_paper_doi 10.1039/d5sc09143h
_journal_volume 17
_journal_year 2026
_chemical_formula_moiety 'C42 H55 Al N2 Th'
_chemical_formula_sum 'C42 H55 Al N2 Th'
_chemical_formula_weight 846.90
_chemical_properties_physical Air-sensitive,Moisture-sensitive,Radioactive
_space_group_crystal_system monoclinic
_space_group_IT_number 14
_space_group_name_Hall '-P 2yn'
_space_group_name_H-M_alt 'P 1 21/n 1'
_atom_sites_solution_hydrogens geom
_atom_sites_solution_primary direct
_atom_sites_solution_secondary difmap
_audit_creation_date 2025-10-02
_audit_creation_method
;
Olex2 1.5
(compiled 2025.07.13 svn.rb7424aed for OlexSys, GUI svn.r7311)
;
_audit_update_record
;
2025-11-10 deposited with the CCDC.	2026-03-10 downloaded from the CCDC.
;
_cell_angle_alpha 90
_cell_angle_beta 92.7056(18)
_cell_angle_gamma 90
_cell_formula_units_Z 4
_cell_length_a 10.5071(10)
_cell_length_b 19.1915(19)
_cell_length_c 18.1526(18)
_cell_measurement_reflns_used 9725
_cell_measurement_temperature 150.0
_cell_measurement_theta_max 29.18
_cell_measurement_theta_min 2.20
_cell_volume 3656.3(6)
_computing_cell_refinement 'Bruker Apex3 V.2016.9-0/SAINT V8.37A'
_computing_data_collection 'Bruker Apex3 V.2016.9-0'
_computing_data_reduction 'Bruker Apex3 V.2016.9-0/SAINT V8.37A'
_computing_molecular_graphics 'Olex2 1.5 (Dolomanov et al., 2009)'
_computing_publication_material 'Olex2 1.5 (Dolomanov et al., 2009)'
_computing_structure_refinement 'ShelXL (Sheldrick, 2015)'
_computing_structure_solution 'ShelXS (Sheldrick, 2008)'
_diffrn_ambient_temperature 150.0
_diffrn_measured_fraction_theta_full 1.000
_diffrn_measured_fraction_theta_max 0.996
_diffrn_measurement_device_type 'Bruker APEX II area detector'
_diffrn_measurement_method 'omega and phi scans'
_diffrn_radiation_monochromator graphite
_diffrn_radiation_type MoK\a
_diffrn_radiation_wavelength 0.71073
_diffrn_reflns_av_R_equivalents 0.0555
_diffrn_reflns_av_unetI/netI 0.0270
_diffrn_reflns_Laue_measured_fraction_full 1.000
_diffrn_reflns_Laue_measured_fraction_max 0.996
_diffrn_reflns_limit_h_max 15
_diffrn_reflns_limit_h_min -15
_diffrn_reflns_limit_k_max 27
_diffrn_reflns_limit_k_min -27
_diffrn_reflns_limit_l_max 26
_diffrn_reflns_limit_l_min -26
_diffrn_reflns_number 138978
_diffrn_reflns_point_group_measured_fraction_full 1.000
_diffrn_reflns_point_group_measured_fraction_max 0.996
_diffrn_reflns_theta_full 25.242
_diffrn_reflns_theta_max 31.195
_diffrn_reflns_theta_min 1.545
_diffrn_source 'Sealed Source Mo with TRIUMPH optics'
_diffrn_standards_number 0
_exptl_absorpt_coefficient_mu 4.134
_exptl_absorpt_correction_T_max 0.7462
_exptl_absorpt_correction_T_min 0.4128
_exptl_absorpt_correction_type multi-scan
_exptl_absorpt_process_details 'Bruker AXScale'
_exptl_crystal_colour yellow
_exptl_crystal_colour_primary yellow
_exptl_crystal_density_diffrn 1.538
_exptl_crystal_description block
_exptl_crystal_F_000 1696
_exptl_crystal_recrystallization_method 'Re-crystallisation from solvent: diethyl ether, pentane'
_exptl_crystal_size_max 0.40
_exptl_crystal_size_mid 0.18
_exptl_crystal_size_min 0.08
_refine_diff_density_max 1.338
_refine_diff_density_min -0.711
_refine_diff_density_rms 0.108
_refine_ls_extinction_method none
_refine_ls_goodness_of_fit_ref 1.089
_refine_ls_hydrogen_treatment constr
_refine_ls_matrix_type full
_refine_ls_number_parameters 430
_refine_ls_number_reflns 11805
_refine_ls_number_restraints 0
_refine_ls_restrained_S_all 1.089
_refine_ls_R_factor_all 0.0400
_refine_ls_R_factor_gt 0.0258
_refine_ls_shift/su_max 0.001
_refine_ls_shift/su_mean 0.000
_refine_ls_structure_factor_coef Fsqd
_refine_ls_weighting_details 'w=1/[\s^2^(Fo^2^)+(0.0188P)^2^+5.4184P] where P=(Fo^2^+2Fc^2^)/3'
_refine_ls_weighting_scheme calc
_refine_ls_wR_factor_gt 0.0534
_refine_ls_wR_factor_ref 0.0576
_reflns_Friedel_coverage 0.000
_reflns_number_gt 9629
_reflns_number_total 11805
_reflns_threshold_expression 'I > 2\s(I)'
_cod_data_source_file d5sc09143h2.cif
_cod_data_source_block 7c
_cod_depositor_comments 'Adding full bibliography for 1576910--1576917.cif.'
_cod_database_code 1576915
_shelx_shelxl_version_number 2017/1
_shelx_space_group_comment
;
The symmetry employed for this shelxl refinement is uniquely defined
by the following loop, which should always be used as a source of
symmetry information in preference to the above space-group names.
They are only intended as comments.
;
_shelx_estimated_absorpt_t_max 0.733
_shelx_estimated_absorpt_t_min 0.289
_olex2_refinement_description
;
1.a Aromatic/amide H refined with riding coordinates:
 C25(H25), C26(H26), C28(H28), C22(H22), C32(H32), C24(H24), C30(H30),
 C23(H23), C29(H29), C31(H31)
1.b Idealised Me refined as rotating group:
 C8(H8A,H8B,H8C), C40(H40A,H40B,H40C), C39(H39A,H39B,H39C), C10(H10A,H10B,
 H10C), C7(H7A,H7B,H7C), C9(H9A,H9B,H9C), C41(H41A,H41B,H41C), C38(H38A,H38B,
 H38C), C16(H16A,H16B,H16C), C6(H6A,H6B,H6C), C42(H42A,H42B,H42C), C20(H20A,
 H20B,H20C), C18(H18A,H18B,H18C), C19(H19A,H19B,H19C), C17(H17A,H17B,H17C)
;
_olex2_submission_special_instructions 'No special instructions were received'

loop_
_space_group_symop_operation_xyz
'x, y, z'
'-x+1/2, y+1/2, -z+1/2'
'-x, -y, -z'
'x-1/2, -y-1/2, z-1/2'

loop_
_atom_site_label
_atom_site_type_symbol
_atom_site_fract_x
_atom_site_fract_y
_atom_site_fract_z
_atom_site_U_iso_or_equiv
_atom_site_adp_type
_atom_site_occupancy
_atom_site_site_symmetry_order
_atom_site_calc_flag
_atom_site_refinement_flags_posn
_atom_site_refinement_flags_adp
_atom_site_refinement_flags_occupancy
_atom_site_disorder_assembly
_atom_site_disorder_group
Th1 Th 0.15808(2) 0.14238(2) 0.18222(2) 0.01726(3) Uani 1 1 d . . . . .
Al1 Al -0.04280(7) 0.21072(4) 0.28214(4) 0.01883(15) Uani 1 1 d . . . . .
N2 N 0.0386(2) 0.24058(11) 0.20190(12) 0.0210(4) Uani 1 1 d . . . . .
N1 N 0.0224(2) 0.12321(11) 0.27454(12) 0.0202(4) Uani 1 1 d . . . . .
C34 C -0.1024(3) 0.20855(14) 0.40245(14) 0.0225(5) Uani 1 1 d . . . . .
C1 C 0.3900(2) 0.10007(14) 0.25910(16) 0.0231(5) Uani 1 1 d . . . . .
C3 C 0.3573(2) 0.21778(14) 0.25376(14) 0.0212(5) Uani 1 1 d . . . . .
C8 C 0.3343(3) 0.29154(14) 0.27839(16) 0.0265(6) Uani 1 1 d . . . . .
H8A H 0.374925 0.324003 0.245078 0.040 Uiso 1 1 calc GR . . . .
H8B H 0.370549 0.297947 0.328666 0.040 Uiso 1 1 calc GR . . . .
H8C H 0.242449 0.300614 0.277431 0.040 Uiso 1 1 calc GR . . . .
C4 C 0.4092(2) 0.19668(14) 0.18697(15) 0.0227(5) Uani 1 1 d . . . . .
C2 C 0.3452(2) 0.15807(14) 0.29821(15) 0.0210(5) Uani 1 1 d . . . . .
C15 C 0.1511(3) 0.03106(14) 0.07867(15) 0.0262(6) Uani 1 1 d . . . . .
C21 C -0.0124(2) 0.06072(13) 0.30731(14) 0.0198(5) Uani 1 1 d . . . . .
C27 C 0.0236(3) 0.29480(13) 0.15214(14) 0.0210(5) Uani 1 1 d . . . . .
C37 C -0.0939(3) 0.31061(14) 0.33634(15) 0.0231(5) Uani 1 1 d . . . . .
C14 C 0.1742(3) 0.09048(15) 0.03613(15) 0.0258(6) Uani 1 1 d . . . . .
C36 C -0.2077(3) 0.27523(14) 0.31391(15) 0.0231(5) Uani 1 1 d . . . . .
C35 C -0.2124(3) 0.21215(14) 0.35542(15) 0.0237(5) Uani 1 1 d . . . . .
C25 C -0.1724(3) -0.02312(15) 0.33970(17) 0.0284(6) Uani 1 1 d . . . . .
H25 H -0.259632 -0.036149 0.339867 0.034 Uiso 1 1 calc R . . . .
C12 C -0.0267(3) 0.09818(16) 0.07744(16) 0.0283(6) Uani 1 1 d . . . . .
C26 C -0.1384(3) 0.03868(14) 0.30688(15) 0.0228(5) Uani 1 1 d . . . . .
H26 H -0.202811 0.066805 0.283444 0.027 Uiso 1 1 calc R . . . .
C13 C 0.0639(3) 0.13284(14) 0.03547(15) 0.0269(6) Uani 1 1 d . . . . .
C28 C -0.0964(3) 0.31548(16) 0.12255(16) 0.0283(6) Uani 1 1 d . . . . .
H28 H -0.170777 0.294110 0.139990 0.034 Uiso 1 1 calc R . . . .
C40 C -0.3276(3) 0.16640(17) 0.35631(19) 0.0325(7) Uani 1 1 d . . . . .
H40A H -0.360633 0.158372 0.305641 0.049 Uiso 1 1 calc GR . . . .
H40B H -0.393139 0.189149 0.384504 0.049 Uiso 1 1 calc GR . . . .
H40C H -0.304388 0.121719 0.379379 0.049 Uiso 1 1 calc GR . . . .
C39 C -0.0683(3) 0.15197(15) 0.45631(16) 0.0311(6) Uani 1 1 d . . . . .
H39A H -0.115904 0.109631 0.442640 0.047 Uiso 1 1 calc GR . . . .
H39B H -0.089904 0.166652 0.505896 0.047 Uiso 1 1 calc GR . . . .
H39C H 0.023314 0.142486 0.455750 0.047 Uiso 1 1 calc GR . . . .
C22 C 0.0786(3) 0.01631(15) 0.33980(17) 0.0290(6) Uani 1 1 d . . . . .
H22 H 0.165978 0.029241 0.340763 0.035 Uiso 1 1 calc R . . . .
C10 C 0.5066(3) 0.08142(17) 0.13959(17) 0.0316(6) Uani 1 1 d . . . . .
H10A H 0.464103 0.036611 0.130200 0.047 Uiso 1 1 calc GR . . . .
H10B H 0.591778 0.073324 0.162261 0.047 Uiso 1 1 calc GR . . . .
H10C H 0.513863 0.106453 0.092930 0.047 Uiso 1 1 calc GR . . . .
C11 C 0.0275(3) 0.03576(15) 0.10410(15) 0.0266(6) Uani 1 1 d . . . . .
C7 C 0.3067(3) 0.15843(16) 0.37630(16) 0.0286(6) Uani 1 1 d . . . . .
H7A H 0.214126 0.164113 0.377374 0.043 Uiso 1 1 calc GR . . . .
H7B H 0.348994 0.197120 0.402828 0.043 Uiso 1 1 calc GR . . . .
H7C H 0.331725 0.114300 0.399970 0.043 Uiso 1 1 calc GR . . . .
C32 C 0.1282(3) 0.32906(16) 0.12428(16) 0.0298(6) Uani 1 1 d . . . . .
H32 H 0.211492 0.317323 0.142825 0.036 Uiso 1 1 calc R . . . .
C9 C 0.4455(3) 0.24252(16) 0.12462(16) 0.0301(6) Uani 1 1 d . . . . .
H9A H 0.382981 0.237162 0.083196 0.045 Uiso 1 1 calc GR . . . .
H9B H 0.530054 0.229197 0.108906 0.045 Uiso 1 1 calc GR . . . .
H9C H 0.447114 0.291203 0.140922 0.045 Uiso 1 1 calc GR . . . .
C41 C -0.3148(3) 0.30348(17) 0.26649(18) 0.0343(7) Uani 1 1 d . . . . .
H41A H -0.283689 0.341556 0.236186 0.051 Uiso 1 1 calc GR . . . .
H41B H -0.381406 0.321064 0.297632 0.051 Uiso 1 1 calc GR . . . .
H41C H -0.349947 0.266453 0.234400 0.051 Uiso 1 1 calc GR . . . .
C24 C -0.0811(3) -0.06584(16) 0.37207(19) 0.0362(7) Uani 1 1 d . . . . .
H24 H -0.104343 -0.108174 0.394985 0.043 Uiso 1 1 calc R . . . .
C30 C -0.0045(4) 0.39806(16) 0.04195(18) 0.0378(8) Uani 1 1 d . . . . .
H30 H -0.013908 0.432365 0.004355 0.045 Uiso 1 1 calc R . . . .
C5 C 0.4302(2) 0.12392(14) 0.19052(15) 0.0227(5) Uani 1 1 d . . . . .
C33 C -0.0278(3) 0.26911(14) 0.39016(15) 0.0229(5) Uani 1 1 d . . . . .
C38 C 0.0905(3) 0.29121(17) 0.43277(16) 0.0303(6) Uani 1 1 d . . . . .
H38A H 0.125196 0.251651 0.461354 0.045 Uiso 1 1 calc GR . . . .
H38B H 0.070313 0.329208 0.466345 0.045 Uiso 1 1 calc GR . . . .
H38C H 0.153724 0.307278 0.398560 0.045 Uiso 1 1 calc GR . . . .
C16 C -0.0380(4) -0.02164(18) 0.14327(19) 0.0469(10) Uani 1 1 d . . . . .
H16A H 0.012909 -0.034584 0.187804 0.070 Uiso 1 1 calc GR . . . .
H16B H -0.047501 -0.062183 0.110649 0.070 Uiso 1 1 calc GR . . . .
H16C H -0.122288 -0.005763 0.157026 0.070 Uiso 1 1 calc GR . . . .
C23 C 0.0440(3) -0.04637(16) 0.3707(2) 0.0383(8) Uani 1 1 d . . . . .
H23 H 0.108172 -0.076373 0.391401 0.046 Uiso 1 1 calc R . . . .
C6 C 0.4129(3) 0.02755(16) 0.28799(18) 0.0320(6) Uani 1 1 d . . . . .
H6A H 0.398608 0.026423 0.340937 0.048 Uiso 1 1 calc GR . . . .
H6B H 0.500864 0.013755 0.279720 0.048 Uiso 1 1 calc GR . . . .
H6C H 0.354080 -0.004823 0.262144 0.048 Uiso 1 1 calc GR . . . .
C29 C -0.1088(3) 0.36626(16) 0.06859(16) 0.0330(7) Uani 1 1 d . . . . .
H29 H -0.191371 0.379163 0.049800 0.040 Uiso 1 1 calc R . . . .
C31 C 0.1134(4) 0.37995(18) 0.07002(19) 0.0413(8) Uani 1 1 d . . . . .
H31 H 0.186469 0.402399 0.052286 0.050 Uiso 1 1 calc R . . . .
C42 C -0.0518(3) 0.38024(15) 0.31017(18) 0.0320(6) Uani 1 1 d . . . . .
H42A H 0.035582 0.376868 0.293845 0.048 Uiso 1 1 calc GR . . . .
H42B H -0.054762 0.414000 0.350559 0.048 Uiso 1 1 calc GR . . . .
H42C H -0.108506 0.395580 0.268920 0.048 Uiso 1 1 calc GR . . . .
C20 C 0.2338(4) -0.03224(17) 0.0900(2) 0.0446(9) Uani 1 1 d . . . . .
H20A H 0.310765 -0.027069 0.061995 0.067 Uiso 1 1 calc GR . . . .
H20B H 0.186796 -0.073716 0.072840 0.067 Uiso 1 1 calc GR . . . .
H20C H 0.257928 -0.037222 0.142549 0.067 Uiso 1 1 calc GR . . . .
C18 C 0.0450(4) 0.19752(18) -0.00978(18) 0.0469(9) Uani 1 1 d . . . . .
H18A H -0.025782 0.224552 0.008800 0.070 Uiso 1 1 calc GR . . . .
H18B H 0.025542 0.184746 -0.061356 0.070 Uiso 1 1 calc GR . . . .
H18C H 0.122991 0.225602 -0.006426 0.070 Uiso 1 1 calc GR . . . .
C19 C 0.2862(3) 0.1036(2) -0.01028(18) 0.0436(9) Uani 1 1 d . . . . .
H19A H 0.325382 0.148296 0.003613 0.065 Uiso 1 1 calc GR . . . .
H19B H 0.257517 0.104827 -0.062433 0.065 Uiso 1 1 calc GR . . . .
H19C H 0.348752 0.066131 -0.002355 0.065 Uiso 1 1 calc GR . . . .
C17 C -0.1602(3) 0.1227(2) 0.0889(2) 0.0501(10) Uani 1 1 d . . . . .
H17A H -0.174417 0.124500 0.141824 0.075 Uiso 1 1 calc GR . . . .
H17B H -0.221061 0.090362 0.064772 0.075 Uiso 1 1 calc GR . . . .
H17C H -0.172024 0.169308 0.067552 0.075 Uiso 1 1 calc GR . . . .

loop_
_atom_site_aniso_label
_atom_site_aniso_U_11
_atom_site_aniso_U_22
_atom_site_aniso_U_33
_atom_site_aniso_U_23
_atom_site_aniso_U_13
_atom_site_aniso_U_12
Th1 0.01676(4) 0.01991(4) 0.01504(4) -0.00169(4) 0.00011(3) -0.00137(4)
Al1 0.0197(4) 0.0188(3) 0.0181(4) -0.0011(3) 0.0012(3) -0.0011(3)
N2 0.0252(11) 0.0181(10) 0.0195(11) 0.0034(8) -0.0011(9) -0.0007(8)
N1 0.0232(11) 0.0186(10) 0.0187(10) 0.0001(8) 0.0012(8) -0.0035(8)
C34 0.0260(13) 0.0243(12) 0.0176(12) -0.0020(10) 0.0056(10) -0.0010(10)
C1 0.0188(12) 0.0229(12) 0.0272(14) -0.0001(10) -0.0034(10) 0.0006(10)
C3 0.0184(12) 0.0246(12) 0.0200(12) -0.0004(10) -0.0043(9) -0.0017(9)
C8 0.0284(14) 0.0244(13) 0.0264(14) -0.0046(11) -0.0034(11) -0.0020(11)
C4 0.0189(12) 0.0272(13) 0.0218(13) 0.0000(10) -0.0015(10) -0.0033(10)
C2 0.0170(11) 0.0250(12) 0.0208(12) 0.0014(9) -0.0027(10) -0.0009(9)
C15 0.0329(15) 0.0240(13) 0.0214(13) -0.0064(10) -0.0031(11) 0.0014(11)
C21 0.0247(12) 0.0175(11) 0.0177(12) -0.0015(9) 0.0043(10) -0.0012(9)
C27 0.0251(13) 0.0186(11) 0.0193(12) -0.0008(9) 0.0011(10) 0.0006(9)
C37 0.0254(13) 0.0219(12) 0.0223(13) -0.0050(10) 0.0046(10) -0.0018(10)
C14 0.0293(14) 0.0316(14) 0.0168(12) -0.0047(10) 0.0028(10) -0.0064(11)
C36 0.0211(12) 0.0251(13) 0.0234(13) -0.0032(10) 0.0024(10) 0.0017(10)
C35 0.0210(12) 0.0269(13) 0.0236(13) -0.0039(10) 0.0055(10) -0.0025(10)
C25 0.0268(14) 0.0231(13) 0.0357(16) -0.0009(11) 0.0045(12) -0.0065(11)
C12 0.0233(13) 0.0413(16) 0.0199(13) -0.0109(12) -0.0035(11) -0.0022(12)
C26 0.0239(13) 0.0200(11) 0.0242(14) 0.0005(10) 0.0000(10) -0.0003(10)
C13 0.0367(15) 0.0273(14) 0.0161(12) -0.0028(10) -0.0056(11) -0.0006(11)
C28 0.0274(14) 0.0326(15) 0.0253(14) 0.0043(11) 0.0048(11) 0.0084(11)
C40 0.0257(14) 0.0331(15) 0.0395(17) -0.0081(13) 0.0101(13) -0.0086(12)
C39 0.0432(17) 0.0294(15) 0.0207(13) 0.0007(11) 0.0037(12) -0.0030(12)
C22 0.0254(14) 0.0242(13) 0.0372(17) 0.0043(12) -0.0009(12) -0.0027(11)
C10 0.0259(14) 0.0361(16) 0.0331(16) -0.0048(13) 0.0054(12) 0.0037(12)
C11 0.0333(15) 0.0282(13) 0.0185(13) -0.0073(10) 0.0011(11) -0.0109(11)
C7 0.0287(14) 0.0362(16) 0.0207(13) -0.0012(11) -0.0023(11) -0.0013(11)
C32 0.0288(15) 0.0354(15) 0.0248(14) 0.0061(12) -0.0029(11) -0.0066(12)
C9 0.0313(15) 0.0332(15) 0.0258(15) 0.0031(12) 0.0013(12) -0.0061(12)
C41 0.0282(15) 0.0399(17) 0.0346(17) 0.0011(13) -0.0007(13) 0.0078(13)
C24 0.0393(17) 0.0226(14) 0.0467(19) 0.0127(13) -0.0001(14) -0.0054(12)
C30 0.061(2) 0.0274(14) 0.0247(15) 0.0089(12) -0.0059(15) -0.0023(14)
C5 0.0177(12) 0.0261(13) 0.0242(13) -0.0020(10) 0.0007(10) -0.0003(9)
C33 0.0240(13) 0.0245(12) 0.0203(13) -0.0061(10) 0.0030(10) -0.0031(10)
C38 0.0283(14) 0.0367(16) 0.0259(14) -0.0102(12) 0.0007(11) -0.0043(12)
C16 0.071(3) 0.0403(18) 0.0300(17) -0.0097(14) 0.0103(17) -0.0311(18)
C23 0.0365(17) 0.0253(14) 0.052(2) 0.0126(14) -0.0065(15) -0.0002(12)
C6 0.0316(15) 0.0313(15) 0.0331(16) 0.0057(12) 0.0010(13) 0.0060(12)
C29 0.0425(17) 0.0334(16) 0.0228(14) 0.0012(12) 0.0002(12) 0.0171(13)
C31 0.050(2) 0.0418(17) 0.0314(17) 0.0120(14) -0.0042(15) -0.0217(16)
C42 0.0402(17) 0.0209(12) 0.0354(17) -0.0019(12) 0.0075(13) -0.0037(12)
C20 0.057(2) 0.0328(17) 0.043(2) -0.0128(15) -0.0115(17) 0.0129(16)
C18 0.082(3) 0.0341(17) 0.0233(16) 0.0019(13) -0.0126(17) 0.0063(18)
C19 0.0379(18) 0.068(2) 0.0258(16) -0.0084(16) 0.0104(14) -0.0153(17)
C17 0.0256(16) 0.079(3) 0.045(2) -0.0259(19) -0.0073(15) 0.0053(17)

loop_
_atom_type_symbol
_atom_type_description
_atom_type_scat_dispersion_real
_atom_type_scat_dispersion_imag
_atom_type_scat_source
C C 0.0033 0.0016 'International Tables Vol C Tables 4.2.6.8 and 6.1.1.4'
H H 0.0000 0.0000 'International Tables Vol C Tables 4.2.6.8 and 6.1.1.4'
N N 0.0061 0.0033 'International Tables Vol C Tables 4.2.6.8 and 6.1.1.4'
Al Al 0.0645 0.0514 'International Tables Vol C Tables 4.2.6.8 and 6.1.1.4'
Th Th -7.2400 8.8979 'International Tables Vol C Tables 4.2.6.8 and 6.1.1.4'

loop_
_geom_angle_atom_site_label_1
_geom_angle_atom_site_label_2
_geom_angle_atom_site_label_3
_geom_angle
_geom_angle_site_symmetry_1
_geom_angle_site_symmetry_3
_geom_angle_publ_flag
N2 Th1 C1 127.84(8) . . ?
N2 Th1 C3 84.64(8) . . ?
N2 Th1 C4 102.01(8) . . ?
N2 Th1 C2 99.35(8) . . ?
N2 Th1 C15 136.07(8) . . ?
N2 Th1 C14 119.22(8) . . ?
N2 Th1 C12 89.28(8) . . ?
N2 Th1 C13 91.73(8) . . ?
N2 Th1 C11 114.67(8) . . ?
N2 Th1 C5 129.83(8) . . ?
N1 Th1 N2 69.72(8) . . ?
N1 Th1 C1 98.23(8) . . ?
N1 Th1 C3 102.79(8) . . ?
N1 Th1 C4 130.56(8) . . ?
N1 Th1 C2 84.66(8) . . ?
N1 Th1 C15 111.52(8) . . ?
N1 Th1 C14 134.03(8) . . ?
N1 Th1 C12 90.73(8) . . ?
N1 Th1 C13 118.86(9) . . ?
N1 Th1 C11 86.90(8) . . ?
N1 Th1 C5 126.56(8) . . ?
C1 Th1 C5 28.41(8) . . ?
C3 Th1 C1 47.47(8) . . ?
C3 Th1 C4 28.96(8) . . ?
C3 Th1 C2 28.97(7) . . ?
C3 Th1 C15 133.42(8) . . ?
C3 Th1 C14 122.33(8) . . ?
C3 Th1 C5 47.39(8) . . ?
C4 Th1 C1 47.23(8) . . ?
C4 Th1 C15 106.94(8) . . ?
C4 Th1 C14 93.49(8) . . ?
C4 Th1 C5 28.66(8) . . ?
C2 Th1 C1 28.71(8) . . ?
C2 Th1 C4 47.52(8) . . ?
C2 Th1 C15 124.57(8) . . ?
C2 Th1 C14 131.40(8) . . ?
C2 Th1 C5 47.16(8) . . ?
C15 Th1 C1 95.96(8) . . ?
C15 Th1 C14 28.59(8) . . ?
C15 Th1 C5 86.38(8) . . ?
C14 Th1 C1 105.54(8) . . ?
C14 Th1 C5 84.43(8) . . ?
C12 Th1 C1 142.66(8) . . ?
C12 Th1 C3 162.15(9) . . ?
C12 Th1 C4 138.65(8) . . ?
C12 Th1 C2 168.09(8) . . ?
C12 Th1 C15 47.51(9) . . ?
C12 Th1 C14 47.72(8) . . ?
C12 Th1 C13 29.30(9) . . ?
C12 Th1 C11 29.03(9) . . ?
C12 Th1 C5 131.08(8) . . ?
C13 Th1 C1 134.24(8) . . ?
C13 Th1 C3 133.96(8) . . ?
C13 Th1 C4 109.83(8) . . ?
C13 Th1 C2 156.36(9) . . ?
C13 Th1 C15 47.63(8) . . ?
C13 Th1 C14 29.00(8) . . ?
C13 Th1 C11 48.01(8) . . ?
C13 Th1 C5 110.30(8) . . ?
C11 Th1 C1 115.02(8) . . ?
C11 Th1 C3 160.56(8) . . ?
C11 Th1 C4 135.63(8) . . ?
C11 Th1 C2 139.37(8) . . ?
C11 Th1 C15 28.70(8) . . ?
C11 Th1 C14 47.47(8) . . ?
C11 Th1 C5 113.40(8) . . ?
N2 Al1 Th1 46.58(7) . . ?
N2 Al1 N1 92.14(10) . . ?
N2 Al1 C34 157.90(11) . . ?
N2 Al1 C37 102.40(10) . . ?
N2 Al1 C36 115.69(11) . . ?
N2 Al1 C35 151.28(11) . . ?
N2 Al1 C33 121.60(10) . . ?
N1 Al1 Th1 45.94(7) . . ?
N1 Al1 C34 100.10(10) . . ?
N1 Al1 C37 157.61(11) . . ?
N1 Al1 C36 146.30(11) . . ?
N1 Al1 C35 111.30(10) . . ?
N1 Al1 C33 120.84(11) . . ?
C34 Al1 Th1 139.69(8) . . ?
C37 Al1 Th1 142.85(8) . . ?
C37 Al1 C34 60.99(10) . . ?
C37 Al1 C35 61.32(10) . . ?
C37 Al1 C33 36.78(10) . . ?
C36 Al1 Th1 159.32(8) . . ?
C36 Al1 C34 60.95(10) . . ?
C36 Al1 C37 37.07(10) . . ?
C36 Al1 C35 36.98(10) . . ?
C36 Al1 C33 61.47(10) . . ?
C35 Al1 Th1 155.69(8) . . ?
C35 Al1 C34 35.80(10) . . ?
C33 Al1 Th1 133.56(8) . . ?
C33 Al1 C34 36.41(9) . . ?
C33 Al1 C35 60.67(10) . . ?
Al1 N2 Th1 98.45(9) . . ?
C27 N2 Th1 124.13(17) . . ?
C27 N2 Al1 135.93(19) . . ?
Al1 N1 Th1 99.05(10) . . ?
C21 N1 Th1 129.58(17) . . ?
C21 N1 Al1 130.82(18) . . ?
C35 C34 Al1 71.05(15) . . ?
C35 C34 C39 126.7(3) . . ?
C35 C34 C33 107.9(2) . . ?
C39 C34 Al1 124.55(19) . . ?
C33 C34 Al1 70.15(15) . . ?
C33 C34 C39 125.4(3) . . ?
C2 C1 Th1 74.10(14) . . ?
C2 C1 C6 127.3(3) . . ?
C5 C1 Th1 76.20(15) . . ?
C5 C1 C2 108.0(2) . . ?
C5 C1 C6 124.0(3) . . ?
C6 C1 Th1 123.39(18) . . ?
C8 C3 Th1 119.60(17) . . ?
C4 C3 Th1 76.42(15) . . ?
C4 C3 C8 126.7(2) . . ?
C2 C3 Th1 76.16(15) . . ?
C2 C3 C8 125.0(2) . . ?
C2 C3 C4 107.9(2) . . ?
C3 C4 Th1 74.63(15) . . ?
C3 C4 C9 127.1(3) . . ?
C3 C4 C5 108.0(2) . . ?
C9 C4 Th1 117.56(18) . . ?
C5 C4 Th1 77.37(15) . . ?
C5 C4 C9 124.7(3) . . ?
C1 C2 Th1 77.19(15) . . ?
C1 C2 C7 126.3(2) . . ?
C3 C2 Th1 74.87(14) . . ?
C3 C2 C1 108.2(2) . . ?
C3 C2 C7 125.1(2) . . ?
C7 C2 Th1 119.83(18) . . ?
C14 C15 Th1 75.74(15) . . ?
C14 C15 C20 128.1(3) . . ?
C11 C15 Th1 74.31(15) . . ?
C11 C15 C14 108.4(3) . . ?
C11 C15 C20 123.1(3) . . ?
C20 C15 Th1 121.34(19) . . ?
C26 C21 N1 121.8(2) . . ?
C26 C21 C22 116.9(2) . . ?
C22 C21 N1 121.3(2) . . ?
N2 C27 C28 122.4(2) . . ?
N2 C27 C32 121.6(2) . . ?
C32 C27 C28 115.9(3) . . ?
C36 C37 Al1 71.28(15) . . ?
C36 C37 C42 126.6(3) . . ?
C33 C37 Al1 72.59(15) . . ?
C33 C37 C36 107.9(2) . . ?
C33 C37 C42 125.4(3) . . ?
C42 C37 Al1 123.2(2) . . ?
C15 C14 Th1 75.66(15) . . ?
C15 C14 C13 108.0(3) . . ?
C15 C14 C19 127.2(3) . . ?
C13 C14 Th1 73.86(15) . . ?
C13 C14 C19 124.2(3) . . ?
C19 C14 Th1 123.20(19) . . ?
C37 C36 Al1 71.65(15) . . ?
C37 C36 C35 107.7(2) . . ?
C37 C36 C41 126.6(3) . . ?
C35 C36 Al1 73.27(15) . . ?
C35 C36 C41 124.8(3) . . ?
C41 C36 Al1 129.0(2) . . ?
C34 C35 Al1 73.15(15) . . ?
C34 C35 C36 108.3(2) . . ?
C34 C35 C40 127.4(3) . . ?
C36 C35 Al1 69.75(15) . . ?
C36 C35 C40 123.5(3) . . ?
C40 C35 Al1 131.0(2) . . ?
C24 C25 C26 120.5(3) . . ?
C13 C12 Th1 76.06(15) . . ?
C13 C12 C17 125.7(3) . . ?
C11 C12 Th1 76.47(15) . . ?
C11 C12 C13 108.4(3) . . ?
C11 C12 C17 125.9(3) . . ?
C17 C12 Th1 115.78(19) . . ?
C25 C26 C21 121.6(3) . . ?
C14 C13 Th1 77.13(15) . . ?
C14 C13 C18 124.6(3) . . ?
C12 C13 Th1 74.64(15) . . ?
C12 C13 C14 107.3(3) . . ?
C12 C13 C18 127.7(3) . . ?
C18 C13 Th1 119.94(19) . . ?
C29 C28 C27 121.5(3) . . ?
C23 C22 C21 121.1(3) . . ?
C15 C11 Th1 76.99(15) . . ?
C15 C11 C12 108.0(3) . . ?
C15 C11 C16 124.3(3) . . ?
C12 C11 Th1 74.51(15) . . ?
C12 C11 C16 127.2(3) . . ?
C16 C11 Th1 121.39(19) . . ?
C31 C32 C27 121.6(3) . . ?
C23 C24 C25 118.8(3) . . ?
C31 C30 C29 119.0(3) . . ?
C1 C5 Th1 75.39(15) . . ?
C1 C5 C4 107.9(2) . . ?
C1 C5 C10 124.1(3) . . ?
C4 C5 Th1 73.97(15) . . ?
C4 C5 C10 126.7(3) . . ?
C10 C5 Th1 126.57(18) . . ?
C34 C33 Al1 73.43(15) . . ?
C34 C33 C38 126.9(3) . . ?
C37 C33 Al1 70.63(15) . . ?
C37 C33 C34 108.1(2) . . ?
C37 C33 C38 124.5(3) . . ?
C38 C33 Al1 127.77(19) . . ?
C24 C23 C22 121.1(3) . . ?
C30 C29 C28 121.1(3) . . ?
C30 C31 C32 120.9(3) . . ?

loop_
_geom_bond_atom_site_label_1
_geom_bond_atom_site_label_2
_geom_bond_distance
_geom_bond_site_symmetry_2
_geom_bond_publ_flag
Th1 N2 2.302(2) . ?
Th1 N1 2.281(2) . ?
Th1 C1 2.868(3) . ?
Th1 C3 2.812(2) . ?
Th1 C4 2.835(3) . ?
Th1 C2 2.828(3) . ?
Th1 C15 2.844(3) . ?
Th1 C14 2.845(3) . ?
Th1 C12 2.785(3) . ?
Th1 C13 2.803(3) . ?
Th1 C11 2.810(3) . ?
Th1 C5 2.878(3) . ?
Al1 N2 1.816(2) . ?
Al1 N1 1.821(2) . ?
Al1 C34 2.300(3) . ?
Al1 C37 2.232(3) . ?
Al1 C36 2.227(3) . ?
Al1 C35 2.273(3) . ?
Al1 C33 2.257(3) . ?
N2 C27 1.382(3) . ?
N1 C21 1.395(3) . ?
C34 C35 1.406(4) . ?
C34 C39 1.493(4) . ?
C34 C33 1.425(4) . ?
C1 C2 1.413(4) . ?
C1 C5 1.410(4) . ?
C1 C6 1.503(4) . ?
C3 C8 1.507(4) . ?
C3 C4 1.412(4) . ?
C3 C2 1.411(4) . ?
C4 C9 1.497(4) . ?
C4 C5 1.415(4) . ?
C2 C7 1.492(4) . ?
C15 C14 1.405(4) . ?
C15 C11 1.402(4) . ?
C15 C20 1.502(4) . ?
C21 C26 1.390(4) . ?
C21 C22 1.391(4) . ?
C27 C28 1.404(4) . ?
C27 C32 1.396(4) . ?
C37 C36 1.417(4) . ?
C37 C33 1.417(4) . ?
C37 C42 1.492(4) . ?
C14 C13 1.415(4) . ?
C14 C19 1.500(4) . ?
C36 C35 1.428(4) . ?
C36 C41 1.487(4) . ?
C35 C40 1.496(4) . ?
C25 C26 1.382(4) . ?
C25 C24 1.373(4) . ?
C12 C13 1.414(4) . ?
C12 C11 1.403(4) . ?
C12 C17 1.503(4) . ?
C13 C18 1.496(4) . ?
C28 C29 1.384(4) . ?
C22 C23 1.384(4) . ?
C10 C5 1.494(4) . ?
C11 C16 1.496(4) . ?
C32 C31 1.391(4) . ?
C24 C23 1.368(5) . ?
C30 C29 1.363(5) . ?
C30 C31 1.362(5) . ?
C33 C38 1.495(4) . ?
